data_4350310
loop_
_publ_author_name
'Cabeza, Javier A.'
'del R\'io, Ignacio'
'Garc\'ia-Alvarez, Pablo'
'Miguel, Daniel'

_publ_section_title
;
 High-nuclearity ruthenium carbonyl cluster complexes derived from
 2-amino-6-methylpyridine: synthesis of nonanuclear derivatives containing
 mu4- and mu5-oxo ligands.
;
_journal_issue 15
_journal_name_full 'Inorganic chemistry'
_journal_page_first 6020
_journal_page_last 6027
_journal_paper_doi 10.1021/ic060433o
_journal_volume 45
_journal_year 2006
_chemical_compound_source
;
Synthesis. Crystallization from a toluene/
hexanes solution 
at room temperature by slow liquid-liquid difussion.
;
_chemical_formula_moiety 'C38 H20 N6 O22 Ru9, 0.25(C7 H8)'
_chemical_formula_sum 'C39.75 H22 N6 O22 Ru9'
_chemical_formula_weight 1845.27
_space_group_IT_number 2
_space_group_name_Hall '-P 1'
_space_group_name_H-M_alt 'P -1'
_symmetry_cell_setting triclinic
_symmetry_space_group_name_Hall '-P 1'
_symmetry_space_group_name_H-M 'P -1'
_atom_sites_solution_hydrogens geom
_atom_sites_solution_primary direct
_atom_sites_solution_secondary difmap
_audit_creation_method SHELXL-97
_cell_angle_alpha 94.583(10)
_cell_angle_beta 97.112(9)
_cell_angle_gamma 94.107(9)
_cell_formula_units_Z 2
_cell_length_a 11.049(5)
_cell_length_b 14.805(7)
_cell_length_c 17.931(9)
_cell_measurement_temperature 296(2)
_cell_volume 2891(2)
_computing_cell_refinement 'Bruker SMART'
_computing_data_collection 'Bruker SMART'
_computing_data_reduction 'Bruker SHELXTL'
_computing_molecular_graphics 'Bruker SHELXTL'
_computing_publication_material 'Bruker SHELXTL'
_computing_structure_refinement 'SHELXL-97 (Sheldrick, 1997)'
_computing_structure_solution 'SHELXS-97 (Sheldrick, 1990)'
_diffrn_ambient_temperature 296(2)
_diffrn_measured_fraction_theta_full 0.973
_diffrn_measured_fraction_theta_max 0.973
_diffrn_measurement_device_type 'CCD area detector'
_diffrn_measurement_method 'phi and omega scans'
_diffrn_radiation_monochromator graphite
_diffrn_radiation_source 'fine-focus sealed tube'
_diffrn_radiation_type MoK\a
_diffrn_radiation_wavelength 0.71073
_diffrn_reflns_av_R_equivalents 0.0297
_diffrn_reflns_av_sigmaI/netI 0.0324
_diffrn_reflns_limit_h_max 12
_diffrn_reflns_limit_h_min -12
_diffrn_reflns_limit_k_max 16
_diffrn_reflns_limit_k_min -16
_diffrn_reflns_limit_l_max 11
_diffrn_reflns_limit_l_min -19
_diffrn_reflns_number 12695
_diffrn_reflns_theta_full 23.31
_diffrn_reflns_theta_max 23.31
_diffrn_reflns_theta_min 1.72
_exptl_absorpt_coefficient_mu 2.355
_exptl_absorpt_correction_T_max 0.731
_exptl_absorpt_correction_T_min 0.582
_exptl_absorpt_correction_type empirical
_exptl_absorpt_process_details
;
Sheldrick, G. M. SADABS, Empirical Absorption 
Correction Program; University of Gottingen, 
Gottingen, Germany, 1997.
;
_exptl_crystal_colour BLACK
_exptl_crystal_density_diffrn 2.120
_exptl_crystal_density_method 'not measured'
_exptl_crystal_description BLOCK
_exptl_crystal_F_000 1749
_exptl_crystal_size_max 0.22
_exptl_crystal_size_mid 0.18
_exptl_crystal_size_min 0.13
_refine_diff_density_max 1.477
_refine_diff_density_min -1.224
_refine_diff_density_rms 0.227
_refine_ls_extinction_method none
_refine_ls_goodness_of_fit_ref 0.995
_refine_ls_hydrogen_treatment constr
_refine_ls_matrix_type full
_refine_ls_number_parameters 696
_refine_ls_number_reflns 8142
_refine_ls_number_restraints 0
_refine_ls_restrained_S_all 0.995
_refine_ls_R_factor_all 0.0830
_refine_ls_R_factor_gt 0.0626
_refine_ls_shift/su_max 0.001
_refine_ls_shift/su_mean 0.000
_refine_ls_structure_factor_coef Fsqd
_refine_ls_weighting_details
; calc
 [1.00000+-1.00000exp(-19.00(sin\q/\l)^2^)]/
   [\s^2^(Fo^2^)+0.0000+62.3694*P+(0.0751P)^2^+0.0000sin\q/\l]
 where P = 0.33333Fo^2^ + 0.66667Fc^2^
;
_refine_ls_weighting_scheme calc
_refine_ls_wR_factor_gt 0.1529
_refine_ls_wR_factor_ref 0.1814
_reflns_number_gt 6422
_reflns_number_total 8142
_reflns_threshold_expression >2sigma(I)
_cod_data_source_file ic060433osi20060314_110736.cif
_cod_data_source_block 7_(pg106mm)
_cod_depositor_comments
;
The following automatic conversions were performed:

data item '_symmetry_cell_setting' value 'Triclinic' was changed to
'triclinic' in accordance with the
/home/saulius/struct/COD-crude-data/automatic-downloads/DataCite-retrospective/ACS/depositions/lib/dictionaries/cif_core.dic
dictionary named 'cif_core.dic' version 2.4.2 last updated on
2011-04-26.

Automatic conversion script
Id: cif_fix_values 6909 2019-04-08 15:41:33Z antanas 
;
_cod_original_sg_symbol_H-M P-1
_cod_database_code 4350310

loop_
_symmetry_equiv_pos_as_xyz
'x, y, z'
'-x, -y, -z'

loop_
_atom_site_label
_atom_site_type_symbol
_atom_site_fract_x
_atom_site_fract_y
_atom_site_fract_z
_atom_site_U_iso_or_equiv
_atom_site_adp_type
_atom_site_occupancy
_atom_site_symmetry_multiplicity
_atom_site_calc_flag
_atom_site_refinement_flags
C1 C 0.6766(10) 0.6951(9) 0.6495(7) 0.037(3) Uani 1 1 d .
C2 C 0.5577(13) 0.7091(11) 0.6663(9) 0.057(4) Uani 1 1 d .
H2 H 0.5433 0.7341 0.7133 0.068 Uiso 1 1 calc R
C3 C 0.4616(12) 0.6826(11) 0.6070(10) 0.062(4) Uani 1 1 d .
H3A H 0.3816 0.6907 0.6154 0.074 Uiso 1 1 calc R
C4 C 0.4823(14) 0.6453(11) 0.5372(10) 0.065(4) Uani 1 1 d .
H4 H 0.4173 0.6298 0.4992 0.078 Uiso 1 1 calc R
C5 C 0.5998(13) 0.6312(10) 0.5244(9) 0.054(4) Uani 1 1 d .
C6 C 0.6257(14) 0.5966(11) 0.4483(9) 0.058(4) Uani 1 1 d .
H6A H 0.6637 0.5405 0.4517 0.088 Uiso 1 1 calc R
H6B H 0.6797 0.6405 0.4294 0.088 Uiso 1 1 calc R
H6C H 0.5505 0.5864 0.4146 0.088 Uiso 1 1 calc R
O10 O 0.9180(7) 0.8914(6) 0.7655(4) 0.0362(18) Uani 1 1 d .
C11 C 0.6169(11) 0.9794(11) 0.6468(8) 0.050(4) Uani 1 1 d .
C12 C 0.5203(14) 0.9339(14) 0.6028(9) 0.066(4) Uani 1 1 d .
H12 H 0.5191 0.8715 0.5911 0.079 Uiso 1 1 calc R
C13 C 0.4226(17) 0.981(2) 0.5750(12) 0.098(8) Uani 1 1 d .
H13 H 0.3552 0.9517 0.5439 0.118 Uiso 1 1 calc R
C14 C 0.430(2) 1.076(2) 0.5962(14) 0.103(9) Uani 1 1 d .
H14 H 0.3654 1.1098 0.5801 0.123 Uiso 1 1 calc R
C15 C 0.5299(17) 1.1191(16) 0.6394(12) 0.081(6) Uani 1 1 d .
C16 C 0.540(3) 1.2225(19) 0.6610(19) 0.141(12) Uani 1 1 d .
H16A H 0.5972 1.2519 0.6329 0.212 Uiso 1 1 calc R
H16B H 0.5672 1.2346 0.7140 0.212 Uiso 1 1 calc R
H16C H 0.4610 1.2452 0.6495 0.212 Uiso 1 1 calc R
O20 O 0.9893(7) 0.7210(6) 0.7724(4) 0.0372(18) Uani 1 1 d .
C21 C 0.9919(12) 0.7455(10) 0.9614(7) 0.046(3) Uani 1 1 d .
C22 C 0.9328(17) 0.7300(13) 1.0260(9) 0.066(4) Uani 1 1 d .
H22 H 0.8729 0.7664 1.0402 0.080 Uiso 1 1 calc R
C23 C 0.9675(18) 0.6597(10) 1.0662(8) 0.064(5) Uani 1 1 d .
H23 H 0.9330 0.6487 1.1097 0.077 Uiso 1 1 calc R
C24 C 1.0561(19) 0.6033(12) 1.0420(9) 0.069(5) Uani 1 1 d .
H24 H 1.0770 0.5540 1.0684 0.083 Uiso 1 1 calc R
C25 C 1.1104(15) 0.6210(11) 0.9805(9) 0.061(4) Uani 1 1 d .
C26 C 1.2130(18) 0.5716(14) 0.9510(13) 0.084(6) Uani 1 1 d .
H26A H 1.2352 0.5250 0.9832 0.125 Uiso 1 1 calc R
H26B H 1.2827 0.6140 0.9505 0.125 Uiso 1 1 calc R
H26C H 1.1859 0.5445 0.9007 0.125 Uiso 1 1 calc R
C91 C 0.415(5) 0.323(4) 0.885(3) 0.09(2) Uiso 0.25 1 d PG
C92 C 0.335(6) 0.282(3) 0.824(3) 0.09(2) Uiso 0.25 1 d PG
H92 H 0.3053 0.2213 0.8232 0.112 Uiso 0.25 1 calc PR
C93 C 0.298(5) 0.332(4) 0.764(3) 0.14(4) Uiso 0.25 1 d PG
H93 H 0.2442 0.3042 0.7227 0.163 Uiso 0.25 1 calc PR
C94 C 0.342(5) 0.422(4) 0.764(3) 0.08(2) Uiso 0.25 1 d PG
H94 H 0.3177 0.4552 0.7242 0.100 Uiso 0.25 1 calc PR
C95 C 0.423(5) 0.463(3) 0.826(3) 0.10(3) Uiso 0.25 1 d PG
H95 H 0.4522 0.5233 0.8261 0.125 Uiso 0.25 1 calc PR
C96 C 0.459(5) 0.413(4) 0.886(3) 0.09(2) Uiso 0.25 1 d PG
H96 H 0.5133 0.4403 0.9266 0.103 Uiso 0.25 1 calc PR
C97 C 0.442(7) 0.287(6) 0.952(4) 0.08(2) Uiso 0.25 1 d P
H97A H 0.5193 0.3144 0.9769 0.119 Uiso 0.25 1 calc PR
H97B H 0.4454 0.2227 0.9436 0.119 Uiso 0.25 1 calc PR
H97C H 0.3792 0.2996 0.9833 0.119 Uiso 0.25 1 calc PR
C101 C 0.9724(16) 0.5128(10) 0.7630(9) 0.057(4) Uani 1 1 d .
C102 C 0.7474(14) 0.5153(10) 0.7055(9) 0.055(4) Uani 1 1 d .
C200 C 1.0612(14) 1.0315(10) 0.6686(8) 0.050(3) Uani 1 1 d .
C201 C 0.8725(13) 0.8141(9) 0.5740(8) 0.048(3) Uani 1 1 d .
C202 C 1.1005(13) 0.7928(9) 0.6324(8) 0.046(3) Uani 1 1 d .
C301 C 0.8362(13) 0.4870(12) 0.5535(8) 0.052(4) Uani 1 1 d .
C302 C 0.9142(13) 0.6411(12) 0.4819(9) 0.055(4) Uani 1 1 d .
C303 C 1.0517(14) 0.5890(12) 0.6145(8) 0.057(4) Uani 1 1 d .
C401 C 1.1548(15) 0.9924(11) 0.8453(9) 0.058(4) Uani 1 1 d .
C402 C 1.2710(14) 0.9135(12) 0.7446(9) 0.058(4) Uani 1 1 d .
C801 C 0.6889(14) 0.8178(10) 0.8498(8) 0.051(3) Uani 1 1 d .
C501 C 1.2568(14) 0.8365(11) 0.9249(8) 0.056(4) Uani 1 1 d .
C502 C 1.2553(14) 0.7246(11) 0.8087(9) 0.057(4) Uani 1 1 d .
C601 C 0.8705(13) 1.0254(11) 0.5791(10) 0.057(4) Uani 1 1 d .
C701 C 0.6332(15) 1.0165(11) 0.8312(9) 0.057(4) Uani 1 1 d .
C702 C 0.8543(13) 1.0163(9) 0.8971(9) 0.049(3) Uani 1 1 d .
C802 C 0.7762(14) 0.6711(10) 0.8568(7) 0.050(3) Uani 1 1 d .
C901 C 0.7370(19) 1.2034(15) 0.8033(14) 0.087(6) Uani 1 1 d .
C902 C 0.834(2) 1.207(2) 0.6632(19) 0.120(9) Uani 1 1 d .
C903 C 0.9619(18) 1.1509(11) 0.7838(11) 0.068(5) Uani 1 1 d .
N1 N 0.7813(9) 0.7209(7) 0.7007(5) 0.036(2) Uani 1 1 d .
N2 N 0.6974(9) 0.6548(7) 0.5807(6) 0.041(2) Uani 1 1 d .
N3 N 0.7135(9) 0.9310(8) 0.6833(6) 0.041(2) Uani 1 1 d .
H3 H 0.6983 0.8698 0.6730 0.050 Uiso 1 1 d R
N4 N 0.6275(12) 1.0703(9) 0.6667(8) 0.061(3) Uani 1 1 d .
N5 N 0.9701(10) 0.8131(8) 0.9103(6) 0.047(3) Uani 1 1 d .
H5 H 0.9707 0.8713 0.9310 0.056 Uiso 1 1 d R
N6 N 1.0771(10) 0.6920(7) 0.9376(6) 0.044(3) Uani 1 1 d .
O101 O 1.0299(15) 0.4536(10) 0.7755(9) 0.096(5) Uani 1 1 d .
O102 O 0.6677(14) 0.4576(10) 0.6897(8) 0.088(4) Uani 1 1 d .
O200 O 1.1405(10) 1.0812(8) 0.6575(7) 0.071(3) Uani 1 1 d .
O201 O 0.8330(11) 0.8302(8) 0.5134(6) 0.066(3) Uani 1 1 d .
O202 O 1.1865(9) 0.7897(7) 0.6016(6) 0.058(3) Uani 1 1 d .
O301 O 0.8094(10) 0.4132(8) 0.5360(7) 0.069(3) Uani 1 1 d .
O302 O 0.9314(12) 0.6544(10) 0.4243(7) 0.082(4) Uani 1 1 d .
O303 O 1.1506(10) 0.5713(8) 0.6324(7) 0.066(3) Uani 1 1 d .
O401 O 1.1842(14) 1.0378(9) 0.8997(8) 0.089(4) Uani 1 1 d .
O402 O 1.3705(10) 0.9130(12) 0.7369(7) 0.089(4) Uani 1 1 d .
O801 O 0.5974(11) 0.8191(9) 0.8718(9) 0.084(4) Uani 1 1 d .
O501 O 1.3326(12) 0.8728(11) 0.9695(8) 0.096(4) Uani 1 1 d .
O502 O 1.3284(12) 0.6931(11) 0.7775(9) 0.093(4) Uani 1 1 d .
O601 O 0.8608(13) 1.0539(11) 0.5209(8) 0.094(5) Uani 1 1 d .
O701 O 0.5470(11) 1.0444(9) 0.8487(8) 0.081(4) Uani 1 1 d .
O702 O 0.9042(13) 1.0510(9) 0.9531(6) 0.078(3) Uani 1 1 d .
O802 O 0.7347(12) 0.6137(8) 0.8880(7) 0.073(3) Uani 1 1 d .
O901 O 0.7133(18) 1.2541(14) 0.8501(14) 0.143(8) Uani 1 1 d .
O902 O 0.853(2) 1.261(2) 0.623(2) 0.218(17) Uani 1 1 d .
O903 O 1.0579(14) 1.1713(10) 0.8126(9) 0.093(4) Uani 1 1 d .
Ru1 Ru 0.87334(9) 0.60518(7) 0.73327(6) 0.0389(3) Uani 1 1 d .
Ru2 Ru 0.94325(8) 0.77813(7) 0.66651(5) 0.0325(3) Uani 1 1 d .
Ru3 Ru 0.88826(9) 0.61335(7) 0.58480(6) 0.0372(3) Uani 1 1 d .
Ru4 Ru 1.10434(9) 0.91054(7) 0.76049(6) 0.0398(3) Uani 1 1 d .
Ru5 Ru 1.13289(9) 0.77875(7) 0.85542(6) 0.0404(3) Uani 1 1 d .
Ru6 Ru 0.89871(9) 0.97426(7) 0.67102(6) 0.0374(3) Uani 1 1 d .
Ru7 Ru 0.77544(9) 0.96702(7) 0.80293(6) 0.0387(3) Uani 1 1 d .
Ru8 Ru 0.83436(9) 0.77207(7) 0.81363(5) 0.0349(3) Uani 1 1 d .
Ru9 Ru 0.80239(12) 1.12325(8) 0.73387(8) 0.0558(3) Uani 1 1 d .

loop_
_atom_site_aniso_label
_atom_site_aniso_U_11
_atom_site_aniso_U_22
_atom_site_aniso_U_33
_atom_site_aniso_U_23
_atom_site_aniso_U_13
_atom_site_aniso_U_12
C1 0.018(6) 0.047(7) 0.043(7) 0.003(6) -0.003(5) 0.004(5)
C2 0.035(7) 0.066(10) 0.066(10) -0.010(8) -0.001(7) 0.005(7)
C3 0.025(7) 0.062(9) 0.090(12) -0.018(9) -0.004(7) 0.003(6)
C4 0.044(9) 0.060(10) 0.080(12) -0.003(8) -0.020(8) -0.005(7)
C5 0.037(8) 0.056(9) 0.061(9) -0.001(7) -0.018(6) -0.007(6)
C6 0.055(9) 0.060(9) 0.053(9) -0.006(7) -0.015(7) 0.006(7)
O10 0.031(4) 0.052(5) 0.027(4) 0.001(4) 0.008(3) 0.005(4)
C11 0.023(6) 0.072(10) 0.063(9) 0.040(8) 0.015(6) 0.017(6)
C12 0.048(9) 0.096(13) 0.059(10) 0.032(9) 0.005(8) 0.022(9)
C13 0.048(10) 0.17(3) 0.075(13) 0.055(15) -0.015(9) 0.016(13)
C14 0.064(13) 0.17(3) 0.096(16) 0.082(17) 0.025(12) 0.059(15)
C15 0.053(11) 0.120(17) 0.082(12) 0.033(11) 0.019(10) 0.041(11)
C16 0.14(2) 0.11(2) 0.18(3) 0.05(2) 0.00(2) 0.089(19)
O20 0.032(4) 0.049(5) 0.031(4) 0.003(4) 0.002(3) 0.009(4)
C21 0.046(8) 0.052(8) 0.039(7) 0.004(6) -0.003(6) 0.006(6)
C22 0.078(11) 0.079(11) 0.042(8) 0.005(8) 0.012(8) -0.001(9)
C23 0.113(14) 0.048(9) 0.032(7) 0.015(6) 0.009(8) -0.011(9)
C24 0.103(14) 0.059(10) 0.040(8) 0.014(7) -0.010(9) -0.008(9)
C25 0.067(10) 0.050(9) 0.060(10) -0.006(7) -0.009(8) -0.001(7)
C26 0.070(11) 0.074(12) 0.109(15) 0.027(11) -0.007(10) 0.036(10)
C101 0.080(11) 0.041(8) 0.049(8) 0.002(6) 0.002(7) 0.011(8)
C102 0.051(9) 0.044(8) 0.071(10) 0.006(7) 0.015(7) 0.004(7)
C200 0.052(9) 0.049(8) 0.048(8) 0.013(6) 0.001(6) 0.004(7)
C201 0.058(8) 0.044(7) 0.041(8) -0.020(6) 0.002(6) 0.021(6)
C202 0.043(8) 0.040(7) 0.054(8) 0.008(6) 0.001(7) -0.006(6)
C301 0.041(8) 0.066(11) 0.049(8) 0.005(7) -0.001(6) 0.008(7)
C302 0.038(8) 0.080(11) 0.047(9) 0.012(7) 0.009(6) 0.001(7)
C303 0.045(9) 0.081(11) 0.042(8) -0.016(7) 0.013(7) -0.011(8)
C401 0.063(10) 0.053(9) 0.054(9) -0.009(8) 0.008(7) -0.008(7)
C402 0.039(9) 0.077(11) 0.051(9) 0.007(7) -0.007(6) -0.013(7)
C801 0.048(9) 0.055(9) 0.049(8) -0.004(6) 0.011(7) -0.007(7)
C501 0.044(8) 0.073(10) 0.048(8) -0.005(7) -0.010(7) 0.021(7)
C502 0.048(9) 0.057(9) 0.061(9) 0.019(7) -0.015(8) -0.001(7)
C601 0.040(8) 0.063(9) 0.070(11) 0.017(8) 0.012(7) 0.000(7)
C701 0.050(9) 0.063(9) 0.054(9) -0.006(7) -0.004(7) 0.008(7)
C702 0.049(8) 0.044(8) 0.055(9) 0.003(7) 0.003(7) 0.019(6)
C802 0.066(9) 0.053(8) 0.032(7) 0.004(6) 0.017(6) 0.003(7)
C901 0.081(13) 0.079(13) 0.113(16) 0.001(12) 0.055(12) 0.020(10)
C902 0.084(16) 0.12(2) 0.17(3) 0.06(2) 0.026(16) 0.019(14)
C903 0.072(12) 0.053(9) 0.076(11) -0.028(8) 0.016(9) 0.004(8)
N1 0.037(6) 0.048(6) 0.021(5) -0.004(4) 0.001(4) -0.005(5)
N2 0.030(5) 0.043(6) 0.045(6) -0.004(5) -0.001(5) -0.001(4)
N3 0.026(5) 0.057(7) 0.041(6) 0.002(5) 0.001(4) 0.008(5)
N4 0.066(8) 0.056(8) 0.065(8) 0.022(6) 0.002(6) 0.026(6)
N5 0.049(6) 0.046(6) 0.044(6) 0.004(5) -0.004(5) 0.009(5)
N6 0.055(7) 0.029(5) 0.045(6) -0.003(5) 0.000(5) 0.001(5)
O101 0.120(11) 0.077(9) 0.105(11) 0.052(8) 0.022(9) 0.048(8)
O102 0.093(9) 0.078(9) 0.086(9) 0.001(7) 0.006(7) -0.029(8)
O200 0.045(6) 0.073(7) 0.101(9) 0.031(7) 0.019(6) -0.004(6)
O201 0.084(8) 0.078(8) 0.033(6) 0.013(5) -0.017(5) 0.017(6)
O202 0.032(5) 0.068(7) 0.075(7) 0.003(5) 0.018(5) 0.004(4)
O301 0.061(7) 0.046(7) 0.094(9) -0.004(6) -0.004(6) -0.001(5)
O302 0.079(8) 0.119(11) 0.054(7) 0.022(7) 0.024(6) 0.016(7)
O303 0.045(6) 0.074(7) 0.077(8) 0.002(6) -0.004(5) 0.017(5)
O401 0.113(11) 0.062(7) 0.076(9) -0.009(7) -0.034(8) 0.001(7)
O402 0.030(6) 0.155(13) 0.078(8) 0.016(8) 0.007(5) -0.014(7)
O801 0.056(7) 0.084(9) 0.127(11) 0.013(8) 0.056(8) 0.020(6)
O501 0.068(8) 0.112(11) 0.091(10) -0.016(8) -0.039(8) -0.009(7)
O502 0.059(8) 0.116(11) 0.112(11) -0.001(9) 0.030(8) 0.027(8)
O601 0.081(9) 0.121(12) 0.085(9) 0.066(9) -0.004(7) -0.003(8)
O701 0.055(7) 0.090(9) 0.098(9) -0.019(7) 0.015(6) 0.033(6)
O702 0.099(9) 0.083(8) 0.043(6) -0.015(6) -0.010(6) 0.001(7)
O802 0.094(9) 0.061(7) 0.061(7) 0.008(6) 0.016(6) -0.027(6)
O901 0.104(13) 0.130(15) 0.19(2) -0.051(15) 0.051(13) 0.021(11)
O902 0.17(2) 0.19(2) 0.35(4) 0.22(3) 0.10(2) 0.050(18)
O903 0.078(9) 0.082(9) 0.106(11) -0.026(8) -0.006(8) -0.008(7)
Ru1 0.0390(6) 0.0382(6) 0.0381(6) 0.0024(4) 0.0008(4) 0.0026(4)
Ru2 0.0254(5) 0.0388(5) 0.0318(5) 0.0017(4) -0.0007(4) 0.0019(4)
Ru3 0.0311(5) 0.0418(6) 0.0364(6) -0.0025(4) -0.0019(4) 0.0044(4)
Ru4 0.0315(5) 0.0453(6) 0.0396(6) 0.0045(4) -0.0034(4) -0.0049(4)
Ru5 0.0346(5) 0.0472(6) 0.0367(6) 0.0043(4) -0.0055(4) 0.0011(4)
Ru6 0.0317(5) 0.0414(6) 0.0388(6) 0.0065(4) 0.0017(4) 0.0034(4)
Ru7 0.0374(6) 0.0388(6) 0.0391(6) 0.0000(4) 0.0019(4) 0.0060(4)
Ru8 0.0325(5) 0.0377(5) 0.0338(5) 0.0003(4) 0.0032(4) 0.0017(4)
Ru9 0.0571(7) 0.0377(6) 0.0756(9) 0.0094(6) 0.0131(6) 0.0119(5)

loop_
_atom_type_symbol
_atom_type_description
_atom_type_scat_dispersion_real
_atom_type_scat_dispersion_imag
_atom_type_scat_source
C C 0.0033 0.0016 'International Tables Vol C Tables 4.2.6.8 and 6.1.1.4'
H H 0.0000 0.0000 'International Tables Vol C Tables 4.2.6.8 and 6.1.1.4'
N N 0.0061 0.0033 'International Tables Vol C Tables 4.2.6.8 and 6.1.1.4'
O O 0.0106 0.0060 'International Tables Vol C Tables 4.2.6.8 and 6.1.1.4'
Ru Ru -1.2594 0.8363 'International Tables Vol C Tables 4.2.6.8 and 6.1.1.4'

loop_
_geom_angle_atom_site_label_1
_geom_angle_atom_site_label_2
_geom_angle_atom_site_label_3
_geom_angle
N2 C1 N1 115.2(10)
N2 C1 C2 122.1(11)
N1 C1 C2 122.7(12)
C1 C2 C3 115.7(14)
C1 C2 H2 122.2
C3 C2 H2 122.2
C4 C3 C2 122.5(14)
C4 C3 H3A 118.8
C2 C3 H3A 118.8
C5 C4 C3 119.5(14)
C5 C4 H4 120.3
C3 C4 H4 120.3
C4 C5 N2 120.6(14)
C4 C5 C6 120.6(13)
N2 C5 C6 118.6(13)
C5 C6 H6A 109.5
C5 C6 H6B 109.5
H6A C6 H6B 109.5
C5 C6 H6C 109.5
H6A C6 H6C 109.5
H6B C6 H6C 109.5
Ru4 O10 Ru7 138.4(4)
Ru4 O10 Ru6 85.4(3)
Ru7 O10 Ru6 83.8(3)
Ru4 O10 Ru8 122.4(4)
Ru7 O10 Ru8 87.6(3)
Ru6 O10 Ru8 143.6(4)
Ru4 O10 Ru2 78.6(2)
Ru7 O10 Ru2 138.4(4)
Ru6 O10 Ru2 81.2(2)
Ru8 O10 Ru2 82.1(3)
C12 C11 N4 124.7(13)
C12 C11 N3 120.7(14)
N4 C11 N3 114.4(13)
C11 C12 C13 120(2)
C11 C12 H12 120.2
C13 C12 H12 120.2
C12 C13 C14 117(2)
C12 C13 H13 121.5
C14 C13 H13 121.5
C15 C14 C13 121.2(17)
C15 C14 H14 119.4
C13 C14 H14 119.4
C14 C15 N4 121(2)
C14 C15 C16 121(2)
N4 C15 C16 118(2)
C15 C16 H16A 109.5
C15 C16 H16B 109.5
H16A C16 H16B 109.5
C15 C16 H16C 109.5
H16A C16 H16C 109.5
H16B C16 H16C 109.5
Ru1 O20 Ru8 85.5(3)
Ru1 O20 Ru5 145.7(4)
Ru8 O20 Ru5 101.9(3)
Ru1 O20 Ru2 90.1(3)
Ru8 O20 Ru2 90.7(3)
Ru5 O20 Ru2 122.8(4)
N6 C21 N5 109.3(11)
N6 C21 C22 122.9(13)
N5 C21 C22 127.7(13)
C23 C22 C21 117.5(16)
C23 C22 H22 121.3
C21 C22 H22 121.3
C22 C23 C24 120.1(15)
C22 C23 H23 119.9
C24 C23 H23 119.9
C25 C24 C23 120.4(15)
C25 C24 H24 119.8
C23 C24 H24 119.8
C24 C25 N6 121.2(16)
C24 C25 C26 126.6(16)
N6 C25 C26 112.2(15)
C25 C26 H26A 109.5
C25 C26 H26B 109.5
H26A C26 H26B 109.5
C25 C26 H26C 109.5
H26A C26 H26C 109.5
H26B C26 H26C 109.5
C97 C91 C92 126(5)
C97 C91 C96 113(5)
C92 C91 C96 120.0
C91 C92 C93 120.0
C91 C92 H92 120.0
C93 C92 H92 120.0
C94 C93 C92 120.0
C94 C93 H93 120.0
C92 C93 H93 120.0
C93 C94 C95 120.0
C93 C94 H94 120.0
C95 C94 H94 120.0
C96 C95 C94 120.0
C96 C95 H95 120.0
C94 C95 H95 120.0
C95 C96 C91 120.0
C95 C96 H96 120.0
C91 C96 H96 120.0
C91 C97 H97A 109.5
C91 C97 H97B 109.5
H97A C97 H97B 109.5
C91 C97 H97C 109.5
H97A C97 H97C 109.5
H97B C97 H97C 109.5
O101 C101 Ru1 174.7(15)
O102 C102 Ru1 178.3(15)
O200 C200 Ru6 162.3(12)
O200 C200 Ru4 119.2(11)
Ru6 C200 Ru4 78.2(5)
O201 C201 Ru2 174.1(11)
O202 C202 Ru2 167.7(12)
O301 C301 Ru3 178.0(13)
O302 C302 Ru3 177.6(15)
O303 C303 Ru3 177.9(15)
O401 C401 Ru4 175.6(15)
O402 C402 Ru4 177.6(15)
O801 C801 Ru8 160.7(13)
O801 C801 Ru7 116.8(12)
Ru8 C801 Ru7 82.1(5)
O501 C501 Ru5 178.4(15)
O502 C502 Ru5 177.3(14)
O601 C601 Ru6 174.9(15)
O701 C701 Ru7 178.5(16)
O702 C702 Ru7 176.1(13)
O802 C802 Ru8 173.5(13)
O901 C901 Ru9 171(2)
O902 C902 Ru9 177(3)
O903 C903 Ru9 176.8(18)
C1 N1 Ru8 140.9(8)
C1 N1 Ru2 121.9(8)
Ru8 N1 Ru2 92.4(4)
C1 N1 Ru1 111.3(8)
Ru8 N1 Ru1 84.3(4)
Ru2 N1 Ru1 90.1(4)
C1 N2 C5 119.6(11)
C1 N2 Ru3 111.4(7)
C5 N2 Ru3 127.9(9)
C11 N3 Ru6 118.0(8)
C11 N3 Ru7 118.4(9)
Ru6 N3 Ru7 83.4(4)
C11 N3 H3 111.7
Ru6 N3 H3 111.2
Ru7 N3 H3 111.3
C11 N4 C15 116.8(16)
C11 N4 Ru9 115.0(9)
C15 N4 Ru9 128.2(13)
C21 N5 Ru8 115.2(9)
C21 N5 Ru5 90.7(8)
Ru8 N5 Ru5 96.8(5)
C21 N5 H5 116.6
Ru8 N5 H5 116.4
Ru5 N5 H5 116.5
C21 N6 C25 117.9(12)
C21 N6 Ru5 95.8(8)
C25 N6 Ru5 144.4(11)
C102 Ru1 C101 87.4(7)
C102 Ru1 O20 168.9(5)
C101 Ru1 O20 101.1(5)
C102 Ru1 N1 99.6(5)
C101 Ru1 N1 172.9(6)
O20 Ru1 N1 72.3(3)
C102 Ru1 Ru3 87.3(5)
C101 Ru1 Ru3 105.3(5)
O20 Ru1 Ru3 97.3(2)
N1 Ru1 Ru3 73.6(2)
C102 Ru1 Ru8 121.2(5)
C101 Ru1 Ru8 129.9(5)
O20 Ru1 Ru8 47.7(2)
N1 Ru1 Ru8 47.3(2)
Ru3 Ru1 Ru8 115.38(5)
C102 Ru1 Ru2 132.4(5)
C101 Ru1 Ru2 128.9(5)
O20 Ru1 Ru2 46.0(2)
N1 Ru1 Ru2 44.5(3)
Ru3 Ru1 Ru2 56.94(4)
Ru8 Ru1 Ru2 62.48(5)
C201 Ru2 C202 88.9(6)
C201 Ru2 N1 97.2(5)
C202 Ru2 N1 162.8(5)
C201 Ru2 O20 168.3(5)
C202 Ru2 O20 101.3(5)
N1 Ru2 O20 71.5(3)
C201 Ru2 O10 109.0(4)
C202 Ru2 O10 112.6(5)
N1 Ru2 O10 80.7(3)
O20 Ru2 O10 72.6(3)
C201 Ru2 Ru3 79.1(4)
C202 Ru2 Ru3 92.2(4)
N1 Ru2 Ru3 73.4(3)
O20 Ru2 Ru3 94.6(2)
O10 Ru2 Ru3 153.7(2)
C201 Ru2 Ru4 116.5(4)
C202 Ru2 Ru4 67.8(4)
N1 Ru2 Ru4 122.3(3)
O20 Ru2 Ru4 73.2(2)
O10 Ru2 Ru4 45.60(19)
Ru3 Ru2 Ru4 153.16(5)
C201 Ru2 Ru6 66.1(4)
C202 Ru2 Ru6 95.5(4)
N1 Ru2 Ru6 101.7(3)
O20 Ru2 Ru6 118.0(2)
O10 Ru2 Ru6 46.0(2)
Ru3 Ru2 Ru6 144.16(5)
Ru4 Ru2 Ru6 59.19(4)
C201 Ru2 Ru1 125.7(5)
C202 Ru2 Ru1 118.7(4)
N1 Ru2 Ru1 45.4(3)
O20 Ru2 Ru1 43.9(2)
O10 Ru2 Ru1 102.0(2)
Ru3 Ru2 Ru1 55.91(5)
Ru4 Ru2 Ru1 117.09(5)
Ru6 Ru2 Ru1 142.25(5)
C201 Ru2 Ru8 128.6(4)
C202 Ru2 Ru8 139.2(4)
N1 Ru2 Ru8 43.7(2)
O20 Ru2 Ru8 44.0(2)
O10 Ru2 Ru8 46.4(2)
Ru3 Ru2 Ru8 108.59(5)
Ru4 Ru2 Ru8 79.47(5)
Ru6 Ru2 Ru8 87.76(4)
Ru1 Ru2 Ru8 56.23(3)
C303 Ru3 C301 93.3(6)
C303 Ru3 C302 95.2(6)
C301 Ru3 C302 93.2(7)
C303 Ru3 N2 165.4(5)
C301 Ru3 N2 93.8(5)
C302 Ru3 N2 97.2(5)
C303 Ru3 Ru1 82.4(4)
C301 Ru3 Ru1 96.9(4)
C302 Ru3 Ru1 169.7(5)
N2 Ru3 Ru1 84.0(3)
C303 Ru3 Ru2 87.0(5)
C301 Ru3 Ru2 163.9(4)
C302 Ru3 Ru2 102.8(5)
N2 Ru3 Ru2 82.7(3)
Ru1 Ru3 Ru2 67.15(4)
C401 Ru4 C402 87.1(7)
C401 Ru4 O10 101.3(5)
C402 Ru4 O10 171.5(5)
C401 Ru4 C200 95.8(6)
C402 Ru4 C200 91.9(6)
O10 Ru4 C200 88.7(4)
C401 Ru4 Ru5 86.1(5)
C402 Ru4 Ru5 91.8(5)
O10 Ru4 Ru5 87.4(2)
C200 Ru4 Ru5 175.9(3)
C401 Ru4 Ru2 155.8(5)
C402 Ru4 Ru2 115.7(5)
O10 Ru4 Ru2 55.8(2)
C200 Ru4 Ru2 91.6(3)
Ru5 Ru4 Ru2 85.25(5)
C401 Ru4 Ru6 109.8(5)
C402 Ru4 Ru6 129.8(5)
O10 Ru4 Ru6 48.7(2)
C200 Ru4 Ru6 41.2(3)
Ru5 Ru4 Ru6 134.72(5)
Ru2 Ru4 Ru6 62.72(4)
C501 Ru5 C502 86.8(6)
C501 Ru5 O20 176.1(6)
C502 Ru5 O20 94.2(5)
C501 Ru5 N6 91.0(6)
C502 Ru5 N6 108.2(5)
O20 Ru5 N6 92.2(4)
C501 Ru5 N5 100.5(6)
C502 Ru5 N5 167.9(6)
O20 Ru5 N5 79.1(4)
N6 Ru5 N5 62.5(4)
C501 Ru5 Ru4 99.2(5)
C502 Ru5 Ru4 95.6(4)
O20 Ru5 Ru4 77.0(2)
N6 Ru5 Ru4 154.6(3)
N5 Ru5 Ru4 92.6(3)
C601 Ru6 C200 81.2(6)
C601 Ru6 N3 98.9(5)
C200 Ru6 N3 170.8(5)
C601 Ru6 O10 169.3(6)
C200 Ru6 O10 104.9(5)
N3 Ru6 O10 76.5(3)
C601 Ru6 Ru9 86.7(5)
C200 Ru6 Ru9 96.9(4)
N3 Ru6 Ru9 74.0(3)
O10 Ru6 Ru9 101.1(2)
C601 Ru6 Ru4 136.6(4)
C200 Ru6 Ru4 60.6(4)
N3 Ru6 Ru4 122.2(3)
O10 Ru6 Ru4 45.9(2)
Ru9 Ru6 Ru4 115.77(6)
C601 Ru6 Ru7 135.4(5)
C200 Ru6 Ru7 125.5(4)
N3 Ru6 Ru7 48.9(3)
O10 Ru6 Ru7 47.7(2)
Ru9 Ru6 Ru7 57.97(4)
Ru4 Ru6 Ru7 86.37(5)
C601 Ru6 Ru2 117.7(5)
C200 Ru6 Ru2 102.2(4)
N3 Ru6 Ru2 86.0(3)
O10 Ru6 Ru2 52.8(2)
Ru9 Ru6 Ru2 150.89(5)
Ru4 Ru6 Ru2 58.09(3)
Ru7 Ru6 Ru2 92.94(4)
C702 Ru7 C701 86.7(6)
C702 Ru7 O10 99.4(5)
C701 Ru7 O10 170.8(5)
C702 Ru7 N3 166.8(6)
C701 Ru7 N3 99.1(5)
O10 Ru7 N3 76.3(3)
C702 Ru7 C801 95.7(6)
C701 Ru7 C801 85.6(6)
O10 Ru7 C801 87.0(4)
N3 Ru7 C801 96.5(4)
C702 Ru7 Ru9 95.3(4)
C701 Ru7 Ru9 83.7(5)
O10 Ru7 Ru9 102.3(2)
N3 Ru7 Ru9 73.7(3)
C801 Ru7 Ru9 164.2(3)
C702 Ru7 Ru6 120.3(5)
C701 Ru7 Ru6 133.4(5)
O10 Ru7 Ru6 48.5(2)
N3 Ru7 Ru6 47.7(3)
C801 Ru7 Ru6 123.9(3)
Ru9 Ru7 Ru6 58.48(4)
C702 Ru7 Ru8 98.6(4)
C701 Ru7 Ru8 125.3(5)
O10 Ru7 Ru8 47.3(2)
N3 Ru7 Ru8 87.7(3)
C801 Ru7 Ru8 39.8(3)
Ru9 Ru7 Ru8 148.24(5)
Ru6 Ru7 Ru8 89.93(4)
C802 Ru8 C801 80.1(6)
C802 Ru8 N1 96.7(5)
C801 Ru8 N1 106.3(5)
C802 Ru8 O20 99.7(5)
C801 Ru8 O20 178.7(5)
N1 Ru8 O20 72.5(4)
C802 Ru8 N5 92.6(6)
C801 Ru8 N5 100.6(5)
N1 Ru8 N5 152.6(4)
O20 Ru8 N5 80.6(4)
C802 Ru8 O10 175.8(5)
C801 Ru8 O10 103.1(5)
N1 Ru8 O10 85.1(3)
O20 Ru8 O10 77.2(3)
N5 Ru8 O10 84.1(4)
C802 Ru8 Ru1 67.0(4)
C801 Ru8 Ru1 132.1(4)
N1 Ru8 Ru1 48.4(3)
O20 Ru8 Ru1 46.9(2)
N5 Ru8 Ru1 114.1(3)
O10 Ru8 Ru1 112.0(2)
C802 Ru8 Ru7 137.8(4)
C801 Ru8 Ru7 58.1(4)
N1 Ru8 Ru7 99.5(3)
O20 Ru8 Ru7 122.3(2)
N5 Ru8 Ru7 90.4(3)
O10 Ru8 Ru7 45.1(2)
Ru1 Ru8 Ru7 146.29(5)
C802 Ru8 Ru2 128.1(4)
C801 Ru8 Ru2 134.0(4)
N1 Ru8 Ru2 43.8(3)
O20 Ru8 Ru2 45.3(2)
N5 Ru8 Ru2 111.7(3)
O10 Ru8 Ru2 51.5(2)
Ru1 Ru8 Ru2 61.29(4)
Ru7 Ru8 Ru2 88.98(4)
C903 Ru9 C902 89.6(11)
C903 Ru9 C901 91.9(9)
C902 Ru9 C901 98.0(12)
C903 Ru9 N4 170.3(6)
C902 Ru9 N4 92.1(10)
C901 Ru9 N4 97.3(8)
C903 Ru9 Ru7 92.0(6)
C902 Ru9 Ru7 162.8(10)
C901 Ru9 Ru7 99.1(7)
N4 Ru9 Ru7 83.6(3)
C903 Ru9 Ru6 84.0(5)
C902 Ru9 Ru6 99.7(10)
C901 Ru9 Ru6 161.9(7)
N4 Ru9 Ru6 86.3(3)
Ru7 Ru9 Ru6 63.55(5)

loop_
_geom_bond_atom_site_label_1
_geom_bond_atom_site_label_2
_geom_bond_distance
C1 N2 1.380(17)
C1 N1 1.395(15)
C1 C2 1.409(19)
C2 C3 1.42(2)
C2 H2 0.9300
C3 C4 1.38(2)
C3 H3A 0.9300
C4 C5 1.37(2)
C4 H4 0.9300
C5 N2 1.387(17)
C5 C6 1.49(2)
C6 H6A 0.9600
C6 H6B 0.9600
C6 H6C 0.9600
O10 Ru4 2.072(8)
O10 Ru7 2.140(8)
O10 Ru6 2.168(8)
O10 Ru8 2.220(8)
O10 Ru2 2.399(8)
C11 C12 1.35(2)
C11 N4 1.36(2)
C11 N3 1.446(16)
C12 C13 1.39(3)
C12 H12 0.9300
C13 C14 1.43(4)
C13 H13 0.9300
C14 C15 1.35(4)
C14 H14 0.9300
C15 N4 1.40(2)
C15 C16 1.54(4)
C16 H16A 0.9600
C16 H16B 0.9600
C16 H16C 0.9600
O20 Ru1 2.084(9)
O20 Ru8 2.111(8)
O20 Ru5 2.117(8)
O20 Ru2 2.159(8)
C21 N6 1.359(18)
C21 N5 1.423(18)
C21 C22 1.43(2)
C22 C23 1.36(2)
C22 H22 0.9300
C23 C24 1.42(3)
C23 H23 0.9300
C24 C25 1.35(2)
C24 H24 0.9300
C25 N6 1.40(2)
C25 C26 1.52(3)
C26 H26A 0.9600
C26 H26B 0.9600
C26 H26C 0.9600
C91 C97 1.36(8)
C91 C92 1.3900
C91 C96 1.3900
C92 C93 1.3900
C92 H92 0.9300
C93 C94 1.3900
C93 H93 0.9300
C94 C95 1.3900
C94 H94 0.9300
C95 C96 1.3900
C95 H95 0.9300
C96 H96 0.9300
C97 H97A 0.9600
C97 H97B 0.9600
C97 H97C 0.9600
C101 O101 1.140(19)
C101 Ru1 1.881(16)
C102 O102 1.173(19)
C102 Ru1 1.847(16)
C200 O200 1.151(17)
C200 Ru6 1.936(15)
C200 Ru4 2.558(14)
C201 O201 1.168(17)
C201 Ru2 1.878(15)
C202 O202 1.158(17)
C202 Ru2 1.916(15)
C301 O301 1.120(18)
C301 Ru3 1.936(18)
C302 O302 1.104(18)
C302 Ru3 1.972(16)
C303 O303 1.154(19)
C303 Ru3 1.887(17)
C401 O401 1.137(19)
C401 Ru4 1.868(16)
C402 O402 1.125(18)
C402 Ru4 1.896(16)
C801 O801 1.132(17)
C801 Ru8 1.950(15)
C801 Ru7 2.587(15)
C501 O501 1.154(19)
C501 Ru5 1.843(15)
C502 O502 1.14(2)
C502 Ru5 1.872(19)
C601 O601 1.153(19)
C601 Ru6 1.869(17)
C701 O701 1.134(19)
C701 Ru7 1.889(16)
C702 O702 1.147(18)
C702 Ru7 1.869(16)
C802 O802 1.153(17)
C802 Ru8 1.849(14)
C901 O901 1.15(3)
C901 Ru9 1.89(2)
C902 O902 1.15(3)
C902 Ru9 1.89(3)
C903 O903 1.13(2)
C903 Ru9 1.88(2)
N1 Ru8 2.101(9)
N1 Ru2 2.105(10)
N1 Ru1 2.139(11)
N2 Ru3 2.233(10)
N3 Ru6 2.143(10)
N3 Ru7 2.181(11)
N3 H3 0.9100
N4 Ru9 2.203(14)
N5 Ru8 2.164(11)
N5 Ru5 2.225(12)
N5 H5 0.9100
N6 Ru5 2.148(11)
Ru1 Ru3 2.6992(19)
Ru1 Ru8 2.8468(18)
Ru1 Ru2 3.0036(18)
Ru2 Ru3 2.7318(17)
Ru2 Ru4 2.8425(16)
Ru2 Ru6 2.9761(19)
Ru2 Ru8 3.0370(18)
Ru4 Ru5 2.7000(17)
Ru4 Ru6 2.8760(17)
Ru6 Ru9 2.7394(18)
Ru6 Ru7 2.8772(18)
Ru7 Ru9 2.7244(19)
Ru7 Ru8 3.0196(19)

loop_
_geom_torsion_atom_site_label_1
_geom_torsion_atom_site_label_2
_geom_torsion_atom_site_label_3
_geom_torsion_atom_site_label_4
_geom_torsion
N2 C1 C2 C3 -3(2)
N1 C1 C2 C3 177.3(13)
C1 C2 C3 C4 0(2)
C2 C3 C4 C5 1(3)
C3 C4 C5 N2 -1(2)
C3 C4 C5 C6 -176.1(15)
N4 C11 C12 C13 0(2)
N3 C11 C12 C13 173.2(14)
C11 C12 C13 C14 -1(3)
C12 C13 C14 C15 2(3)
C13 C14 C15 N4 -2(3)
C13 C14 C15 C16 179(2)
N6 C21 C22 C23 2(2)
N5 C21 C22 C23 178.9(14)
C21 C22 C23 C24 -2(2)
C22 C23 C24 C25 3(3)
C23 C24 C25 N6 -3(2)
C23 C24 C25 C26 175.2(17)
C97 C91 C92 C93 168(7)
C96 C91 C92 C93 0.0
C93 C94 C95 C96 0.0
C94 C95 C96 C91 0.0
C97 C91 C96 C95 -169(6)
C92 C91 C96 C95 0.0
N2 C1 N1 Ru8 -172.9(9)
C2 C1 N1 Ru8 7(2)
N2 C1 N1 Ru2 39.4(14)
C2 C1 N1 Ru2 -140.5(12)
N2 C1 N1 Ru1 -64.8(12)
C2 C1 N1 Ru1 115.3(13)
N1 C1 N2 C5 -176.5(12)
C2 C1 N2 C5 3.4(19)
N1 C1 N2 Ru3 14.2(13)
C2 C1 N2 Ru3 -165.9(11)
C4 C5 N2 C1 -2(2)
C6 C5 N2 C1 173.9(13)
C4 C5 N2 Ru3 165.5(11)
C6 C5 N2 Ru3 -18.8(19)
C12 C11 N3 Ru6 129.7(12)
N4 C11 N3 Ru6 -56.2(14)
C12 C11 N3 Ru7 -132.2(13)
N4 C11 N3 Ru7 41.8(14)
C12 C11 N4 C15 0(2)
N3 C11 N4 C15 -173.4(13)
C12 C11 N4 Ru9 -176.6(12)
N3 C11 N4 Ru9 9.6(14)
C14 C15 N4 C11 1(2)
C16 C15 N4 C11 -179.8(19)
C14 C15 N4 Ru9 177.3(14)
C16 C15 N4 Ru9 -3(3)
N6 C21 N5 Ru8 86.1(12)
C22 C21 N5 Ru8 -91.1(16)
N6 C21 N5 Ru5 -11.8(10)
C22 C21 N5 Ru5 171.1(14)
N5 C21 N6 C25 -179.7(11)
C22 C21 N6 C25 -2(2)
N5 C21 N6 Ru5 12.3(11)
C22 C21 N6 Ru5 -170.4(13)
C24 C25 N6 C21 3(2)
C26 C25 N6 C21 -175.6(14)
C24 C25 N6 Ru5 162.0(13)
C26 C25 N6 Ru5 -16(2)
C1 N1 Ru1 C102 -18.9(9)
Ru8 N1 Ru1 C102 124.1(5)
Ru2 N1 Ru1 C102 -143.5(5)
C1 N1 Ru1 O20 168.9(8)
Ru8 N1 Ru1 O20 -48.2(3)
Ru2 N1 Ru1 O20 44.3(3)
C1 N1 Ru1 Ru3 65.4(7)
Ru8 N1 Ru1 Ru3 -151.7(3)
Ru2 N1 Ru1 Ru3 -59.2(2)
C1 N1 Ru1 Ru8 -142.9(9)
Ru2 N1 Ru1 Ru8 92.4(4)
C1 N1 Ru1 Ru2 124.6(9)
Ru8 N1 Ru1 Ru2 -92.4(4)
C1 N1 Ru2 C201 19.2(10)
Ru8 N1 Ru2 C201 -141.1(5)
Ru1 N1 Ru2 C201 134.6(4)
C1 N1 Ru2 C202 -90.7(19)
Ru8 N1 Ru2 C202 109.0(16)
Ru1 N1 Ru2 C202 24.6(18)
C1 N1 Ru2 O20 -158.0(10)
Ru8 N1 Ru2 O20 41.7(3)
Ru1 N1 Ru2 O20 -42.6(3)
C1 N1 Ru2 O10 127.4(10)
Ru8 N1 Ru2 O10 -32.9(3)
Ru1 N1 Ru2 O10 -117.2(3)
C1 N1 Ru2 Ru3 -57.1(9)
Ru8 N1 Ru2 Ru3 142.6(4)
Ru1 N1 Ru2 Ru3 58.2(2)
C1 N1 Ru2 Ru4 147.0(8)
Ru8 N1 Ru2 Ru4 -13.3(5)
Ru1 N1 Ru2 Ru4 -97.7(3)
C1 N1 Ru2 Ru6 86.2(9)
Ru8 N1 Ru2 Ru6 -74.1(3)
Ru1 N1 Ru2 Ru6 -158.5(2)
C1 N1 Ru2 Ru1 -115.4(10)
Ru8 N1 Ru2 Ru1 84.3(4)
C1 N1 Ru2 Ru8 160.3(11)
Ru1 N1 Ru2 Ru8 -84.3(4)
C102 Ru1 Ru2 C201 -7.9(8)
C101 Ru1 Ru2 C201 123.1(7)
O20 Ru1 Ru2 C201 -172.8(6)
N1 Ru1 Ru2 C201 -60.5(6)
Ru3 Ru1 Ru2 C201 39.9(5)
Ru8 Ru1 Ru2 C201 -116.4(5)
C102 Ru1 Ru2 C202 -119.4(8)
C101 Ru1 Ru2 C202 11.7(8)
O20 Ru1 Ru2 C202 75.8(6)
N1 Ru1 Ru2 C202 -171.9(6)
Ru3 Ru1 Ru2 C202 -71.5(5)
Ru8 Ru1 Ru2 C202 132.2(5)
C102 Ru1 Ru2 N1 52.6(7)
C101 Ru1 Ru2 N1 -176.4(7)
O20 Ru1 Ru2 N1 -112.3(5)
Ru3 Ru1 Ru2 N1 100.5(4)
Ru8 Ru1 Ru2 N1 -55.8(4)
C102 Ru1 Ru2 O20 164.9(7)
C101 Ru1 Ru2 O20 -64.1(7)
N1 Ru1 Ru2 O20 112.3(5)
Ru3 Ru1 Ru2 O20 -147.2(3)
Ru8 Ru1 Ru2 O20 56.5(3)
C102 Ru1 Ru2 O10 116.4(7)
C101 Ru1 Ru2 O10 -112.6(6)
O20 Ru1 Ru2 O10 -48.5(4)
N1 Ru1 Ru2 O10 63.8(4)
Ru3 Ru1 Ru2 O10 164.2(2)
Ru8 Ru1 Ru2 O10 7.9(2)
C102 Ru1 Ru2 Ru3 -47.9(6)
C101 Ru1 Ru2 Ru3 83.1(6)
O20 Ru1 Ru2 Ru3 147.2(3)
N1 Ru1 Ru2 Ru3 -100.5(4)
Ru8 Ru1 Ru2 Ru3 -156.31(5)
C102 Ru1 Ru2 Ru4 162.4(6)
C101 Ru1 Ru2 Ru4 -66.6(6)
O20 Ru1 Ru2 Ru4 -2.5(3)
N1 Ru1 Ru2 Ru4 109.8(4)
Ru3 Ru1 Ru2 Ru4 -149.76(5)
Ru8 Ru1 Ru2 Ru4 53.93(5)
C102 Ru1 Ru2 Ru6 88.6(6)
C101 Ru1 Ru2 Ru6 -140.4(6)
O20 Ru1 Ru2 Ru6 -76.3(3)
N1 Ru1 Ru2 Ru6 36.0(4)
Ru3 Ru1 Ru2 Ru6 136.44(7)
Ru8 Ru1 Ru2 Ru6 -19.86(7)
C102 Ru1 Ru2 Ru8 108.4(6)
C101 Ru1 Ru2 Ru8 -120.6(6)
O20 Ru1 Ru2 Ru8 -56.5(3)
N1 Ru1 Ru2 Ru8 55.8(4)
Ru3 Ru1 Ru2 Ru8 156.31(5)
C1 N2 Ru3 C303 4(3)
C5 N2 Ru3 C303 -164(2)
C1 N2 Ru3 C301 122.6(9)
C5 N2 Ru3 C301 -45.6(12)
C1 N2 Ru3 C302 -143.8(9)
C5 N2 Ru3 C302 48.1(13)
C1 N2 Ru3 Ru1 26.0(8)
C5 N2 Ru3 Ru1 -142.2(11)
C1 N2 Ru3 Ru2 -41.7(8)
C5 N2 Ru3 Ru2 150.2(12)
C102 Ru1 Ru3 C303 -123.3(7)
C101 Ru1 Ru3 C303 -36.8(7)
O20 Ru1 Ru3 C303 66.9(6)
N1 Ru1 Ru3 C303 135.9(6)
Ru8 Ru1 Ru3 C303 113.2(5)
Ru2 Ru1 Ru3 C303 90.0(5)
C102 Ru1 Ru3 C301 -30.9(6)
C101 Ru1 Ru3 C301 55.6(7)
O20 Ru1 Ru3 C301 159.3(5)
N1 Ru1 Ru3 C301 -131.7(5)
Ru8 Ru1 Ru3 C301 -154.4(4)
Ru2 Ru1 Ru3 C301 -177.6(4)
C102 Ru1 Ru3 C302 160(2)
C101 Ru1 Ru3 C302 -114(2)
O20 Ru1 Ru3 C302 -10(2)
N1 Ru1 Ru3 C302 59(2)
Ru8 Ru1 Ru3 C302 36(2)
Ru2 Ru1 Ru3 C302 13(2)
C102 Ru1 Ru3 N2 62.2(5)
C101 Ru1 Ru3 N2 148.7(6)
O20 Ru1 Ru3 N2 -107.6(3)
N1 Ru1 Ru3 N2 -38.6(4)
Ru8 Ru1 Ru3 N2 -61.3(3)
Ru2 Ru1 Ru3 N2 -84.5(3)
C102 Ru1 Ru3 Ru2 146.7(5)
C101 Ru1 Ru3 Ru2 -126.7(5)
O20 Ru1 Ru3 Ru2 -23.1(2)
N1 Ru1 Ru3 Ru2 45.9(3)
Ru8 Ru1 Ru3 Ru2 23.23(5)
C201 Ru2 Ru3 C303 129.0(7)
C202 Ru2 Ru3 C303 40.6(6)
N1 Ru2 Ru3 C303 -130.0(5)
O20 Ru2 Ru3 C303 -60.9(5)
O10 Ru2 Ru3 C303 -119.8(6)
Ru4 Ru2 Ru3 C303 0.1(5)
Ru6 Ru2 Ru3 C303 143.1(5)
Ru1 Ru2 Ru3 C303 -83.0(5)
Ru8 Ru2 Ru3 C303 -103.7(5)
C201 Ru2 Ru3 C301 -139.4(15)
C202 Ru2 Ru3 C301 132.1(15)
N1 Ru2 Ru3 C301 -38.5(15)
O20 Ru2 Ru3 C301 30.6(15)
O10 Ru2 Ru3 C301 -28.3(16)
Ru4 Ru2 Ru3 C301 91.6(15)
Ru6 Ru2 Ru3 C301 -125.4(15)
Ru1 Ru2 Ru3 C301 8.5(15)
Ru8 Ru2 Ru3 C301 -12.1(15)
C201 Ru2 Ru3 C302 34.4(6)
C202 Ru2 Ru3 C302 -54.0(6)
N1 Ru2 Ru3 C302 135.4(5)
O20 Ru2 Ru3 C302 -155.5(5)
O10 Ru2 Ru3 C302 145.5(6)
Ru4 Ru2 Ru3 C302 -94.5(4)
Ru6 Ru2 Ru3 C302 48.4(4)
Ru1 Ru2 Ru3 C302 -177.7(4)
Ru8 Ru2 Ru3 C302 161.7(4)
C201 Ru2 Ru3 N2 -61.3(5)
C202 Ru2 Ru3 N2 -149.8(5)
N1 Ru2 Ru3 N2 39.6(4)
O20 Ru2 Ru3 N2 108.7(4)
O10 Ru2 Ru3 N2 49.8(5)
Ru4 Ru2 Ru3 N2 169.7(3)
Ru6 Ru2 Ru3 N2 -47.3(3)
Ru1 Ru2 Ru3 N2 86.6(3)
Ru8 Ru2 Ru3 N2 66.0(3)
C201 Ru2 Ru3 Ru1 -147.9(5)
C202 Ru2 Ru3 Ru1 123.6(4)
N1 Ru2 Ru3 Ru1 -47.0(3)
O20 Ru2 Ru3 Ru1 22.1(2)
O10 Ru2 Ru3 Ru1 -36.8(4)
Ru4 Ru2 Ru3 Ru1 83.12(11)
Ru6 Ru2 Ru3 Ru1 -133.92(8)
Ru8 Ru2 Ru3 Ru1 -20.64(4)
O200 C200 Ru4 C401 62.8(14)
Ru6 C200 Ru4 C401 -113.7(6)
O200 C200 Ru4 C402 -24.5(14)
Ru6 C200 Ru4 C402 159.1(6)
O200 C200 Ru4 O10 164.0(13)
Ru6 C200 Ru4 O10 -12.5(4)
O200 C200 Ru4 Ru2 -140.3(13)
Ru6 C200 Ru4 Ru2 43.3(4)
O200 C200 Ru4 Ru6 176.4(16)
C201 Ru2 Ru4 C401 111.8(14)
C202 Ru2 Ru4 C401 -171.3(14)
N1 Ru2 Ru4 C401 -6.9(13)
O20 Ru2 Ru4 C401 -61.2(13)
O10 Ru2 Ru4 C401 20.6(13)
Ru3 Ru2 Ru4 C401 -126.8(13)
Ru6 Ru2 Ru4 C401 77.5(13)
Ru1 Ru2 Ru4 C401 -59.4(13)
Ru8 Ru2 Ru4 C401 -16.2(13)
C201 Ru2 Ru4 C402 -89.0(7)
C202 Ru2 Ru4 C402 -12.2(7)
N1 Ru2 Ru4 C402 152.2(6)
O20 Ru2 Ru4 C402 97.9(6)
O10 Ru2 Ru4 C402 179.8(6)
Ru3 Ru2 Ru4 C402 32.3(5)
Ru6 Ru2 Ru4 C402 -123.4(5)
Ru1 Ru2 Ru4 C402 99.8(5)
Ru8 Ru2 Ru4 C402 142.9(5)
C201 Ru2 Ru4 O10 91.2(5)
C202 Ru2 Ru4 O10 168.1(5)
N1 Ru2 Ru4 O10 -27.6(4)
O20 Ru2 Ru4 O10 -81.8(3)
Ru3 Ru2 Ru4 O10 -147.4(3)
Ru6 Ru2 Ru4 O10 56.8(3)
Ru1 Ru2 Ru4 O10 -80.0(3)
Ru8 Ru2 Ru4 O10 -36.9(3)
C201 Ru2 Ru4 C200 3.8(6)
C202 Ru2 Ru4 C200 80.7(6)
N1 Ru2 Ru4 C200 -114.9(5)
O20 Ru2 Ru4 C200 -169.2(4)
O10 Ru2 Ru4 C200 -87.4(4)
Ru3 Ru2 Ru4 C200 125.2(4)
Ru6 Ru2 Ru4 C200 -30.6(3)
Ru1 Ru2 Ru4 C200 -167.4(3)
Ru8 Ru2 Ru4 C200 -124.3(3)
C201 Ru2 Ru4 Ru5 -178.8(4)
C202 Ru2 Ru4 Ru5 -101.9(4)
N1 Ru2 Ru4 Ru5 62.5(3)
O20 Ru2 Ru4 Ru5 8.2(2)
O10 Ru2 Ru4 Ru5 90.0(3)
Ru3 Ru2 Ru4 Ru5 -57.40(11)
Ru6 Ru2 Ru4 Ru5 146.85(5)
Ru1 Ru2 Ru4 Ru5 10.04(5)
Ru8 Ru2 Ru4 Ru5 53.15(4)
C201 Ru2 Ru4 Ru6 34.4(4)
C202 Ru2 Ru4 Ru6 111.3(4)
N1 Ru2 Ru4 Ru6 -84.4(3)
O20 Ru2 Ru4 Ru6 -138.6(2)
O10 Ru2 Ru4 Ru6 -56.8(3)
Ru3 Ru2 Ru4 Ru6 155.75(11)
Ru1 Ru2 Ru4 Ru6 -136.81(5)
Ru8 Ru2 Ru4 Ru6 -93.70(4)
C21 N6 Ru5 C501 93.0(9)
C25 N6 Ru5 C501 -68.6(16)
C21 N6 Ru5 C502 -180.0(8)
C25 N6 Ru5 C502 18.4(17)
C21 N6 Ru5 O20 -84.8(8)
C25 N6 Ru5 O20 113.6(15)
C21 N6 Ru5 N5 -8.3(7)
C25 N6 Ru5 N5 -169.9(17)
C21 N6 Ru5 Ru4 -21.2(12)
C25 N6 Ru5 Ru4 177.2(12)
C21 N5 Ru5 C501 -77.7(9)
Ru8 N5 Ru5 C501 166.8(6)
C21 N5 Ru5 C502 49(3)
Ru8 N5 Ru5 C502 -66(3)
C21 N5 Ru5 O20 106.2(8)
Ru8 N5 Ru5 O20 -9.2(4)
C21 N5 Ru5 N6 7.9(7)
Ru8 N5 Ru5 N6 -107.5(5)
C21 N5 Ru5 Ru4 -177.6(7)
Ru8 N5 Ru5 Ru4 66.9(3)
C401 Ru4 Ru5 C501 -30.1(7)
C402 Ru4 Ru5 C501 56.8(7)
O10 Ru4 Ru5 C501 -131.6(5)
Ru2 Ru4 Ru5 C501 172.5(5)
Ru6 Ru4 Ru5 C501 -144.4(5)
C401 Ru4 Ru5 C502 -117.8(7)
C402 Ru4 Ru5 C502 -30.9(7)
O10 Ru4 Ru5 C502 140.7(5)
Ru2 Ru4 Ru5 C502 84.8(5)
Ru6 Ru4 Ru5 C502 127.9(5)
C401 Ru4 Ru5 O20 149.2(5)
C402 Ru4 Ru5 O20 -123.9(5)
O10 Ru4 Ru5 O20 47.7(3)
Ru2 Ru4 Ru5 O20 -8.2(2)
Ru6 Ru4 Ru5 O20 34.9(2)
C401 Ru4 Ru5 N6 82.5(8)
C402 Ru4 Ru5 N6 169.4(8)
O10 Ru4 Ru5 N6 -19.0(7)
Ru2 Ru4 Ru5 N6 -74.9(7)
Ru6 Ru4 Ru5 N6 -31.8(7)
C401 Ru4 Ru5 N5 71.0(6)
C402 Ru4 Ru5 N5 158.0(6)
O10 Ru4 Ru5 N5 -30.5(4)
Ru2 Ru4 Ru5 N5 -86.4(3)
Ru6 Ru4 Ru5 N5 -43.2(3)
C11 N3 Ru6 C601 -26.3(12)
Ru7 N3 Ru6 C601 -145.1(6)
C11 N3 Ru6 O10 163.5(11)
Ru7 N3 Ru6 O10 44.8(3)
C11 N3 Ru6 Ru9 57.6(10)
Ru7 N3 Ru6 Ru9 -61.2(2)
C11 N3 Ru6 Ru4 168.3(9)
Ru7 N3 Ru6 Ru4 49.5(4)
C11 N3 Ru6 Ru7 118.8(11)
C11 N3 Ru6 Ru2 -143.8(10)
Ru7 N3 Ru6 Ru2 97.4(3)
C401 Ru4 Ru6 C601 107.1(9)
C402 Ru4 Ru6 C601 3.8(10)
O10 Ru4 Ru6 C601 -165.2(8)
C200 Ru4 Ru6 C601 31.5(9)
Ru5 Ru4 Ru6 C601 -148.1(8)
Ru2 Ru4 Ru6 C601 -98.0(8)
C401 Ru4 Ru6 C200 75.6(7)
C402 Ru4 Ru6 C200 -27.7(8)
O10 Ru4 Ru6 C200 163.3(6)
Ru5 Ru4 Ru6 C200 -179.6(5)
Ru2 Ru4 Ru6 C200 -129.5(5)
C401 Ru4 Ru6 N3 -94.1(6)
C402 Ru4 Ru6 N3 162.6(7)
O10 Ru4 Ru6 N3 -6.4(5)
C200 Ru4 Ru6 N3 -169.7(6)
Ru5 Ru4 Ru6 N3 10.7(4)
Ru2 Ru4 Ru6 N3 60.7(4)
C401 Ru4 Ru6 O10 -87.7(6)
C402 Ru4 Ru6 O10 169.0(7)
C200 Ru4 Ru6 O10 -163.3(6)
Ru5 Ru4 Ru6 O10 17.1(3)
Ru2 Ru4 Ru6 O10 67.1(3)
C401 Ru4 Ru6 Ru9 -7.5(5)
C402 Ru4 Ru6 Ru9 -110.8(7)
O10 Ru4 Ru6 Ru9 80.2(3)
C200 Ru4 Ru6 Ru9 -83.1(5)
Ru5 Ru4 Ru6 Ru9 97.30(8)
Ru2 Ru4 Ru6 Ru9 147.38(6)
C401 Ru4 Ru6 Ru7 -59.1(5)
C402 Ru4 Ru6 Ru7 -162.4(7)
O10 Ru4 Ru6 Ru7 28.6(3)
C200 Ru4 Ru6 Ru7 -134.7(5)
Ru5 Ru4 Ru6 Ru7 45.67(8)
Ru2 Ru4 Ru6 Ru7 95.74(4)
C401 Ru4 Ru6 Ru2 -154.9(5)
C402 Ru4 Ru6 Ru2 101.9(7)
O10 Ru4 Ru6 Ru2 -67.1(3)
C200 Ru4 Ru6 Ru2 129.5(5)
Ru5 Ru4 Ru6 Ru2 -50.08(7)
C201 Ru2 Ru6 C601 -16.7(7)
C202 Ru2 Ru6 C601 69.6(6)
N1 Ru2 Ru6 C601 -109.5(6)
O20 Ru2 Ru6 C601 175.5(5)
O10 Ru2 Ru6 C601 -174.1(6)
Ru3 Ru2 Ru6 C601 -31.8(5)
Ru4 Ru2 Ru6 C601 129.8(5)
Ru1 Ru2 Ru6 C601 -134.7(5)
Ru8 Ru2 Ru6 C601 -151.2(5)
C201 Ru2 Ru6 C200 -103.1(7)
C202 Ru2 Ru6 C200 -16.7(6)
N1 Ru2 Ru6 C200 164.2(5)
O20 Ru2 Ru6 C200 89.1(5)
O10 Ru2 Ru6 C200 99.6(5)
Ru3 Ru2 Ru6 C200 -118.1(4)
Ru4 Ru2 Ru6 C200 43.4(4)
Ru1 Ru2 Ru6 C200 138.9(4)
Ru8 Ru2 Ru6 C200 122.5(4)
C201 Ru2 Ru6 N3 81.3(6)
C202 Ru2 Ru6 N3 167.6(5)
N1 Ru2 Ru6 N3 -11.5(4)
O20 Ru2 Ru6 N3 -86.5(4)
O10 Ru2 Ru6 N3 -76.1(4)
Ru3 Ru2 Ru6 N3 66.2(3)
Ru4 Ru2 Ru6 N3 -132.3(3)
Ru1 Ru2 Ru6 N3 -36.8(3)
Ru8 Ru2 Ru6 N3 -53.2(3)
C201 Ru2 Ru6 O10 157.4(6)
C202 Ru2 Ru6 O10 -116.3(5)
N1 Ru2 Ru6 O10 64.6(4)
O20 Ru2 Ru6 O10 -10.4(4)
Ru3 Ru2 Ru6 O10 142.3(3)
Ru4 Ru2 Ru6 O10 -56.2(3)
Ru1 Ru2 Ru6 O10 39.3(3)
Ru8 Ru2 Ru6 O10 22.9(3)
C201 Ru2 Ru6 Ru9 127.3(5)
C202 Ru2 Ru6 Ru9 -146.4(4)
N1 Ru2 Ru6 Ru9 34.5(3)
O20 Ru2 Ru6 Ru9 -40.5(3)
O10 Ru2 Ru6 Ru9 -30.1(3)
Ru3 Ru2 Ru6 Ru9 112.21(12)
Ru4 Ru2 Ru6 Ru9 -86.25(11)
Ru1 Ru2 Ru6 Ru9 9.24(15)
Ru8 Ru2 Ru6 Ru9 -7.18(11)
C201 Ru2 Ru6 Ru4 -146.4(5)
C202 Ru2 Ru6 Ru4 -60.1(4)
N1 Ru2 Ru6 Ru4 120.8(3)
O20 Ru2 Ru6 Ru4 45.7(2)
O10 Ru2 Ru6 Ru4 56.2(3)
Ru3 Ru2 Ru6 Ru4 -161.54(8)
Ru1 Ru2 Ru6 Ru4 95.50(8)
Ru8 Ru2 Ru6 Ru4 79.08(5)
C201 Ru2 Ru6 Ru7 129.7(5)
C202 Ru2 Ru6 Ru7 -144.0(4)
N1 Ru2 Ru6 Ru7 36.9(3)
O20 Ru2 Ru6 Ru7 -38.1(2)
O10 Ru2 Ru6 Ru7 -27.7(3)
Ru3 Ru2 Ru6 Ru7 114.58(8)
Ru4 Ru2 Ru6 Ru7 -83.88(5)
Ru1 Ru2 Ru6 Ru7 11.61(8)
Ru8 Ru2 Ru6 Ru7 -4.81(4)
C11 N3 Ru7 C702 -91(2)
Ru6 N3 Ru7 C702 27(2)
C11 N3 Ru7 C701 24.2(11)
Ru6 N3 Ru7 C701 142.6(6)
C11 N3 Ru7 O10 -163.9(10)
Ru6 N3 Ru7 O10 -45.6(3)
C11 N3 Ru7 C801 110.8(10)
Ru6 N3 Ru7 C801 -130.9(4)
C11 N3 Ru7 Ru9 -56.4(9)
Ru6 N3 Ru7 Ru9 61.9(3)
C11 N3 Ru7 Ru6 -118.4(10)
C11 N3 Ru7 Ru8 149.6(9)
Ru6 N3 Ru7 Ru8 -92.0(3)
O801 C801 Ru7 C702 87.3(14)
Ru8 C801 Ru7 C702 -96.6(6)
O801 C801 Ru7 C701 1.0(14)
Ru8 C801 Ru7 C701 177.1(6)
O801 C801 Ru7 O10 -173.5(13)
Ru8 C801 Ru7 O10 2.6(4)
O801 C801 Ru7 N3 -97.7(13)
Ru8 C801 Ru7 N3 78.4(5)
O801 C801 Ru7 Ru9 -47(2)
Ru8 C801 Ru7 Ru9 129.4(10)
O801 C801 Ru7 Ru6 -140.1(12)
Ru8 C801 Ru7 Ru6 36.0(6)
O801 C801 Ru7 Ru8 -176.1(16)
C601 Ru6 Ru7 C702 -119.5(8)
C200 Ru6 Ru7 C702 -2.4(7)
N3 Ru6 Ru7 C702 -173.1(6)
O10 Ru6 Ru7 C702 74.7(5)
Ru9 Ru6 Ru7 C702 -76.6(5)
Ru4 Ru6 Ru7 C702 47.0(5)
Ru2 Ru6 Ru7 C702 104.8(5)
C601 Ru6 Ru7 C701 -2.0(10)
C200 Ru6 Ru7 C701 115.1(8)
N3 Ru6 Ru7 C701 -55.6(8)
O10 Ru6 Ru7 C701 -167.8(7)
Ru9 Ru6 Ru7 C701 40.9(7)
Ru4 Ru6 Ru7 C701 164.5(7)
Ru2 Ru6 Ru7 C701 -137.7(7)
C601 Ru6 Ru7 O10 165.8(8)
C200 Ru6 Ru7 O10 -77.1(6)
N3 Ru6 Ru7 O10 112.2(5)
Ru9 Ru6 Ru7 O10 -151.3(3)
Ru4 Ru6 Ru7 O10 -27.7(3)
Ru2 Ru6 Ru7 O10 30.0(3)
C601 Ru6 Ru7 N3 53.6(8)
C200 Ru6 Ru7 N3 170.7(7)
O10 Ru6 Ru7 N3 -112.2(5)
Ru9 Ru6 Ru7 N3 96.5(4)
Ru4 Ru6 Ru7 N3 -139.9(4)
Ru2 Ru6 Ru7 N3 -82.1(4)
C601 Ru6 Ru7 C801 118.4(8)
C200 Ru6 Ru7 C801 -124.5(7)
N3 Ru6 Ru7 C801 64.8(6)
O10 Ru6 Ru7 C801 -47.3(5)
Ru9 Ru6 Ru7 C801 161.4(4)
Ru4 Ru6 Ru7 C801 -75.0(4)
Ru2 Ru6 Ru7 C801 -17.3(4)
C601 Ru6 Ru7 Ru9 -42.9(7)
C200 Ru6 Ru7 Ru9 74.2(5)
N3 Ru6 Ru7 Ru9 -96.5(4)
O10 Ru6 Ru7 Ru9 151.3(3)
Ru4 Ru6 Ru7 Ru9 123.61(5)
Ru2 Ru6 Ru7 Ru9 -178.64(5)
C601 Ru6 Ru7 Ru8 140.5(7)
C200 Ru6 Ru7 Ru8 -102.4(5)
N3 Ru6 Ru7 Ru8 86.9(4)
O10 Ru6 Ru7 Ru8 -25.2(3)
Ru9 Ru6 Ru7 Ru8 -176.53(5)
Ru4 Ru6 Ru7 Ru8 -52.92(4)
Ru2 Ru6 Ru7 Ru8 4.83(4)
C1 N1 Ru8 C802 66.3(14)
Ru2 N1 Ru8 C802 -140.6(6)
Ru1 N1 Ru8 C802 -50.8(5)
C1 N1 Ru8 C801 -15.3(14)
Ru2 N1 Ru8 C801 137.8(5)
Ru1 N1 Ru8 C801 -132.4(5)
C1 N1 Ru8 O20 164.4(14)
Ru2 N1 Ru8 O20 -42.6(3)
Ru1 N1 Ru8 O20 47.3(3)
C1 N1 Ru8 N5 175.4(12)
Ru2 N1 Ru8 N5 -31.6(11)
Ru1 N1 Ru8 N5 58.3(10)
C1 N1 Ru8 O10 -117.5(13)
Ru2 N1 Ru8 O10 35.5(3)
Ru1 N1 Ru8 O10 125.4(3)
C1 N1 Ru8 Ru1 117.1(14)
Ru2 N1 Ru8 Ru1 -89.9(4)
C1 N1 Ru8 Ru7 -74.6(13)
Ru2 N1 Ru8 Ru7 78.4(3)
Ru1 N1 Ru8 Ru7 168.3(2)
C1 N1 Ru8 Ru2 -153.0(15)
Ru1 N1 Ru8 Ru2 89.9(4)
C21 N5 Ru8 C802 14.6(10)
Ru5 N5 Ru8 C802 108.6(5)
C21 N5 Ru8 C801 95.0(10)
Ru5 N5 Ru8 C801 -171.0(5)
C21 N5 Ru8 N1 -95.4(12)
Ru5 N5 Ru8 N1 -1.4(11)
C21 N5 Ru8 O20 -84.8(9)
Ru5 N5 Ru8 O20 9.2(4)
C21 N5 Ru8 O10 -162.7(10)
Ru5 N5 Ru8 O10 -68.8(4)
C21 N5 Ru8 Ru1 -51.2(10)
Ru5 N5 Ru8 Ru1 42.8(4)
C21 N5 Ru8 Ru7 152.5(9)
Ru5 N5 Ru8 Ru7 -113.5(3)
C21 N5 Ru8 Ru2 -118.4(9)
Ru5 N5 Ru8 Ru2 -24.4(4)
C102 Ru1 Ru8 C802 50.4(8)
C101 Ru1 Ru8 C802 -65.4(9)
O20 Ru1 Ru8 C802 -130.4(6)
N1 Ru1 Ru8 C802 123.3(6)
Ru3 Ru1 Ru8 C802 153.5(5)
Ru2 Ru1 Ru8 C802 175.4(5)
C102 Ru1 Ru8 C801 -0.1(8)
C101 Ru1 Ru8 C801 -115.9(9)
O20 Ru1 Ru8 C801 179.1(7)
N1 Ru1 Ru8 C801 72.8(7)
Ru3 Ru1 Ru8 C801 103.0(6)
Ru2 Ru1 Ru8 C801 124.9(6)
C102 Ru1 Ru8 N1 -72.8(7)
C101 Ru1 Ru8 N1 171.3(8)
O20 Ru1 Ru8 N1 106.3(5)
Ru3 Ru1 Ru8 N1 30.3(4)
Ru2 Ru1 Ru8 N1 52.2(4)
C102 Ru1 Ru8 O20 -179.1(6)
C101 Ru1 Ru8 O20 65.0(7)
N1 Ru1 Ru8 O20 -106.3(5)
Ru3 Ru1 Ru8 O20 -76.0(3)
Ru2 Ru1 Ru8 O20 -54.1(3)
C102 Ru1 Ru8 N5 132.5(7)
C101 Ru1 Ru8 N5 16.7(8)
O20 Ru1 Ru8 N5 -48.3(5)
N1 Ru1 Ru8 N5 -154.6(5)
Ru3 Ru1 Ru8 N5 -124.4(3)
Ru2 Ru1 Ru8 N5 -102.5(3)
C102 Ru1 Ru8 O10 -134.0(6)
C101 Ru1 Ru8 O10 110.1(7)
O20 Ru1 Ru8 O10 45.1(4)
N1 Ru1 Ru8 O10 -61.2(4)
Ru3 Ru1 Ru8 O10 -30.9(2)
Ru2 Ru1 Ru8 O10 -9.0(2)
C102 Ru1 Ru8 Ru7 -94.0(6)
C101 Ru1 Ru8 Ru7 150.1(7)
O20 Ru1 Ru8 Ru7 85.1(3)
N1 Ru1 Ru8 Ru7 -21.2(4)
Ru3 Ru1 Ru8 Ru7 9.07(10)
Ru2 Ru1 Ru8 Ru7 30.95(8)
C102 Ru1 Ru8 Ru2 -125.0(6)
C101 Ru1 Ru8 Ru2 119.1(7)
O20 Ru1 Ru8 Ru2 54.1(3)
N1 Ru1 Ru8 Ru2 -52.2(4)
Ru3 Ru1 Ru8 Ru2 -21.89(4)
C702 Ru7 Ru8 C802 80.6(8)
C701 Ru7 Ru8 C802 -11.5(9)
O10 Ru7 Ru8 C802 175.5(7)
N3 Ru7 Ru8 C802 -111.0(7)
C801 Ru7 Ru8 C802 -8.0(8)
Ru9 Ru7 Ru8 C802 -164.3(7)
Ru6 Ru7 Ru8 C802 -158.7(7)
C702 Ru7 Ru8 C801 88.5(7)
C701 Ru7 Ru8 C801 -3.5(7)
O10 Ru7 Ru8 C801 -176.5(6)
N3 Ru7 Ru8 C801 -103.1(6)
Ru9 Ru7 Ru8 C801 -156.4(5)
Ru6 Ru7 Ru8 C801 -150.8(5)
C702 Ru7 Ru8 N1 -168.1(5)
C701 Ru7 Ru8 N1 99.8(6)
O10 Ru7 Ru8 N1 -73.2(4)
N3 Ru7 Ru8 N1 0.2(4)
C801 Ru7 Ru8 N1 103.3(6)
Ru9 Ru7 Ru8 N1 -53.1(3)
Ru6 Ru7 Ru8 N1 -47.5(3)
C702 Ru7 Ru8 O20 -92.9(5)
C701 Ru7 Ru8 O20 175.0(6)
O10 Ru7 Ru8 O20 2.0(4)
N3 Ru7 Ru8 O20 75.5(4)
C801 Ru7 Ru8 O20 178.6(6)
Ru9 Ru7 Ru8 O20 22.2(3)
Ru6 Ru7 Ru8 O20 27.8(3)
C702 Ru7 Ru8 N5 -13.7(6)
C701 Ru7 Ru8 N5 -105.8(6)
O10 Ru7 Ru8 N5 81.2(4)
N3 Ru7 Ru8 N5 154.6(4)
C801 Ru7 Ru8 N5 -102.3(6)
Ru9 Ru7 Ru8 N5 101.3(3)
Ru6 Ru7 Ru8 N5 107.0(3)
C702 Ru7 Ru8 O10 -94.9(5)
C701 Ru7 Ru8 O10 173.0(6)
N3 Ru7 Ru8 O10 73.4(4)
C801 Ru7 Ru8 O10 176.5(6)
Ru9 Ru7 Ru8 O10 20.1(3)
Ru6 Ru7 Ru8 O10 25.7(3)
C702 Ru7 Ru8 Ru1 -152.2(5)
C701 Ru7 Ru8 Ru1 115.7(6)
O10 Ru7 Ru8 Ru1 -57.3(3)
N3 Ru7 Ru8 Ru1 16.1(3)
C801 Ru7 Ru8 Ru1 119.2(5)
Ru9 Ru7 Ru8 Ru1 -37.17(15)
Ru6 Ru7 Ru8 Ru1 -31.55(9)
C702 Ru7 Ru8 Ru2 -125.4(5)
C701 Ru7 Ru8 Ru2 142.5(6)
O10 Ru7 Ru8 Ru2 -30.5(3)
N3 Ru7 Ru8 Ru2 43.0(3)
C801 Ru7 Ru8 Ru2 146.0(5)
Ru9 Ru7 Ru8 Ru2 -10.35(10)
Ru6 Ru7 Ru8 Ru2 -4.73(4)
C201 Ru2 Ru8 C802 106.0(8)
C202 Ru2 Ru8 C802 -101.6(9)
N1 Ru2 Ru8 C802 53.1(8)
O20 Ru2 Ru8 C802 -61.7(7)
O10 Ru2 Ru8 C802 -174.6(7)
Ru3 Ru2 Ru8 C802 15.2(6)
Ru4 Ru2 Ru8 C802 -138.3(6)
Ru6 Ru2 Ru8 C802 162.6(6)
Ru1 Ru2 Ru8 C802 -5.4(6)
C201 Ru2 Ru8 C801 -10.8(8)
C202 Ru2 Ru8 C801 141.6(8)
N1 Ru2 Ru8 C801 -63.7(7)
O20 Ru2 Ru8 C801 -178.5(7)
O10 Ru2 Ru8 C801 68.5(6)
Ru3 Ru2 Ru8 C801 -101.6(6)
Ru4 Ru2 Ru8 C801 104.9(6)
Ru6 Ru2 Ru8 C801 45.8(6)
Ru1 Ru2 Ru8 C801 -122.2(6)
C201 Ru2 Ru8 N1 52.9(7)
C202 Ru2 Ru8 N1 -154.7(7)
O20 Ru2 Ru8 N1 -114.8(5)
O10 Ru2 Ru8 N1 132.3(5)
Ru3 Ru2 Ru8 N1 -37.9(4)
Ru4 Ru2 Ru8 N1 168.6(4)
Ru6 Ru2 Ru8 N1 109.5(4)
Ru1 Ru2 Ru8 N1 -58.5(4)
C201 Ru2 Ru8 O20 167.7(6)
C202 Ru2 Ru8 O20 -39.9(7)
N1 Ru2 Ru8 O20 114.8(5)
O10 Ru2 Ru8 O20 -113.0(4)
Ru3 Ru2 Ru8 O20 76.9(3)
Ru4 Ru2 Ru8 O20 -76.6(3)
Ru6 Ru2 Ru8 O20 -135.7(3)
Ru1 Ru2 Ru8 O20 56.3(3)
C201 Ru2 Ru8 N5 -142.1(6)
C202 Ru2 Ru8 N5 10.3(7)
N1 Ru2 Ru8 N5 165.0(5)
O20 Ru2 Ru8 N5 50.2(5)
O10 Ru2 Ru8 N5 -62.8(4)
Ru3 Ru2 Ru8 N5 127.1(3)
Ru4 Ru2 Ru8 N5 -26.4(3)
Ru6 Ru2 Ru8 N5 -85.5(3)
Ru1 Ru2 Ru8 N5 106.5(3)
C201 Ru2 Ru8 O10 -79.4(6)
C202 Ru2 Ru8 O10 73.0(7)
N1 Ru2 Ru8 O10 -132.3(5)
O20 Ru2 Ru8 O10 113.0(4)
Ru3 Ru2 Ru8 O10 -170.2(3)
Ru4 Ru2 Ru8 O10 36.3(3)
Ru6 Ru2 Ru8 O10 -22.7(3)
Ru1 Ru2 Ru8 O10 169.3(3)
C201 Ru2 Ru8 Ru1 111.4(5)
C202 Ru2 Ru8 Ru1 -96.2(6)
N1 Ru2 Ru8 Ru1 58.5(4)
O20 Ru2 Ru8 Ru1 -56.3(3)
O10 Ru2 Ru8 Ru1 -169.3(3)
Ru3 Ru2 Ru8 Ru1 20.55(4)
Ru4 Ru2 Ru8 Ru1 -132.95(5)
Ru6 Ru2 Ru8 Ru1 167.99(4)
C201 Ru2 Ru8 Ru7 -52.0(5)
C202 Ru2 Ru8 Ru7 100.3(6)
N1 Ru2 Ru8 Ru7 -104.9(4)
O20 Ru2 Ru8 Ru7 140.3(3)
O10 Ru2 Ru8 Ru7 27.3(3)
Ru3 Ru2 Ru8 Ru7 -142.86(5)
Ru4 Ru2 Ru8 Ru7 63.64(5)
Ru6 Ru2 Ru8 Ru7 4.57(4)
Ru1 Ru2 Ru8 Ru7 -163.41(4)
C11 N4 Ru9 C902 123.4(14)
C15 N4 Ru9 C902 -53.2(17)
C11 N4 Ru9 C901 -138.3(12)
C15 N4 Ru9 C901 45.1(15)
C11 N4 Ru9 Ru7 -39.9(10)
C15 N4 Ru9 Ru7 143.5(14)
C11 N4 Ru9 Ru6 23.9(10)
C15 N4 Ru9 Ru6 -152.7(14)
C702 Ru7 Ru9 C903 40.2(6)
C701 Ru7 Ru9 C903 126.3(7)
O10 Ru7 Ru9 C903 -60.7(5)
N3 Ru7 Ru9 C903 -132.3(5)
C801 Ru7 Ru9 C903 174.1(13)
Ru6 Ru7 Ru9 C903 -82.3(5)
Ru8 Ru7 Ru9 C903 -75.7(5)
C702 Ru7 Ru9 C902 135(3)
C701 Ru7 Ru9 C902 -139(3)
O10 Ru7 Ru9 C902 34(3)
N3 Ru7 Ru9 C902 -37(3)
C801 Ru7 Ru9 C902 -91(3)
Ru6 Ru7 Ru9 C902 13(3)
Ru8 Ru7 Ru9 C902 19(3)
C702 Ru7 Ru9 C901 -52.1(9)
C701 Ru7 Ru9 C901 34.0(9)
O10 Ru7 Ru9 C901 -153.0(8)
N3 Ru7 Ru9 C901 135.4(8)
C801 Ru7 Ru9 C901 81.9(14)
Ru6 Ru7 Ru9 C901 -174.6(8)
Ru8 Ru7 Ru9 C901 -168.0(8)
C702 Ru7 Ru9 N4 -148.5(6)
C701 Ru7 Ru9 N4 -62.4(6)
O10 Ru7 Ru9 N4 110.6(4)
N3 Ru7 Ru9 N4 39.0(4)
C801 Ru7 Ru9 N4 -14.5(12)
Ru6 Ru7 Ru9 N4 89.0(4)
Ru8 Ru7 Ru9 N4 95.6(4)
C702 Ru7 Ru9 Ru6 122.5(4)
C701 Ru7 Ru9 Ru6 -151.4(5)
O10 Ru7 Ru9 Ru6 21.6(2)
N3 Ru7 Ru9 Ru6 -50.0(3)
C801 Ru7 Ru9 Ru6 -103.5(12)
Ru8 Ru7 Ru9 Ru6 6.60(10)
C601 Ru6 Ru9 C903 -113.4(8)
C200 Ru6 Ru9 C903 -32.7(7)
N3 Ru6 Ru9 C903 146.3(7)
O10 Ru6 Ru9 C903 74.0(6)
Ru4 Ru6 Ru9 C903 27.8(6)
Ru7 Ru6 Ru9 C903 95.2(6)
Ru2 Ru6 Ru9 C903 98.0(6)
C601 Ru6 Ru9 C902 -24.8(10)
C200 Ru6 Ru9 C902 55.9(10)
N3 Ru6 Ru9 C902 -125.1(10)
O10 Ru6 Ru9 C902 162.6(9)
Ru4 Ru6 Ru9 C902 116.4(9)
Ru7 Ru6 Ru9 C902 -176.2(9)
Ru2 Ru6 Ru9 C902 -173.4(9)
C601 Ru6 Ru9 C901 169(2)
C200 Ru6 Ru9 C901 -111(2)
N3 Ru6 Ru9 C901 69(2)
O10 Ru6 Ru9 C901 -4(2)
Ru4 Ru6 Ru9 C901 -50(2)
Ru7 Ru6 Ru9 C901 17(2)
Ru2 Ru6 Ru9 C901 20(2)
C601 Ru6 Ru9 N4 66.7(6)
C200 Ru6 Ru9 N4 147.4(5)
N3 Ru6 Ru9 N4 -33.6(4)
O10 Ru6 Ru9 N4 -105.9(4)
Ru4 Ru6 Ru9 N4 -152.1(3)
Ru7 Ru6 Ru9 N4 -84.7(3)
Ru2 Ru6 Ru9 N4 -81.9(4)
C601 Ru6 Ru9 Ru7 151.4(4)
C200 Ru6 Ru9 Ru7 -127.9(4)
N3 Ru6 Ru9 Ru7 51.1(3)
O10 Ru6 Ru9 Ru7 -21.2(2)
Ru4 Ru6 Ru9 Ru7 -67.37(6)
Ru2 Ru6 Ru9 Ru7 2.79(11)
